data_7117005
loop_
_publ_author_name
'Deepak Dange'
'Amelia Davey'
'Joseph A. B. Abdalla'
'Simon Aldridge'
'Cameron Jones'

_publ_section_title
;
 Utilisation of a lithium boryl as a reducing agent in low oxidation state
 group 15 chemistry: synthesis and characterisation of an amido-distibene
 and a boryl-dibismuthene
;
_journal_name_full Chem.Commun.
_journal_page_first 7128
_journal_paper_doi 10.1039/C5cc01772F
_journal_volume 51
_journal_year 2015
_chemical_formula_sum 'C63.5 H73.5 As B N3 Si'
_chemical_formula_weight 992.57
_chemical_name_systematic
; 
 ? 
;
_space_group_IT_number 2
_symmetry_cell_setting triclinic
_symmetry_space_group_name_Hall '-P 1'
_symmetry_space_group_name_H-M 'P -1'
_atom_sites_solution_hydrogens geom
_atom_sites_solution_primary direct
_atom_sites_solution_secondary difmap
_audit_creation_method SHELXL-97
_audit_update_record
;
2015-02-27 deposited with the CCDC.
2015-03-21 downloaded from the CCDC.
;
_cell_angle_alpha 99.963(7)
_cell_angle_beta 104.228(7)
_cell_angle_gamma 100.574(7)
_cell_formula_units_Z 2
_cell_length_a 12.3574(10)
_cell_length_b 12.6670(10)
_cell_length_c 19.7946(18)
_cell_measurement_temperature 123(2)
_cell_volume 2874.0(4)
_computing_structure_refinement 'SHELXL-97 (Sheldrick, 1997)'
_computing_structure_solution 'SHELXS-97 (Sheldrick, 1990)'
_diffrn_ambient_temperature 123(2)
_diffrn_measured_fraction_theta_full 0.997
_diffrn_measured_fraction_theta_max 0.997
_diffrn_measurement_device_type 'Bruker Apex X8'
_diffrn_radiation_monochromator graphite
_diffrn_radiation_source 'fine-focus sealed tube'
_diffrn_radiation_type MoK\a
_diffrn_radiation_wavelength 0.71073
_diffrn_reflns_av_R_equivalents 0.1102
_diffrn_reflns_av_sigmaI/netI 0.2025
_diffrn_reflns_limit_h_max 14
_diffrn_reflns_limit_h_min -14
_diffrn_reflns_limit_k_max 14
_diffrn_reflns_limit_k_min -15
_diffrn_reflns_limit_l_max 23
_diffrn_reflns_limit_l_min -23
_diffrn_reflns_number 22745
_diffrn_reflns_theta_full 25.20
_diffrn_reflns_theta_max 25.20
_diffrn_reflns_theta_min 2.96
_exptl_absorpt_coefficient_mu 0.652
_exptl_absorpt_correction_T_max 0.937
_exptl_absorpt_correction_T_min 0.906
_exptl_absorpt_correction_type multi-scan
_exptl_absorpt_process_details 'Sortav (Blessing)'
_exptl_crystal_colour orange
_exptl_crystal_density_diffrn 1.147
_exptl_crystal_density_method 'not measured'
_exptl_crystal_description block
_exptl_crystal_F_000 1055
_exptl_crystal_size_max 0.15
_exptl_crystal_size_mid 0.12
_exptl_crystal_size_min 0.10
_refine_diff_density_max 1.408
_refine_diff_density_min -0.948
_refine_diff_density_rms 0.114
_refine_ls_extinction_method none
_refine_ls_goodness_of_fit_ref 1.033
_refine_ls_hydrogen_treatment mixed
_refine_ls_matrix_type full
_refine_ls_number_parameters 649
_refine_ls_number_reflns 10322
_refine_ls_number_restraints 6
_refine_ls_restrained_S_all 1.035
_refine_ls_R_factor_all 0.1896
_refine_ls_R_factor_gt 0.1023
_refine_ls_shift/su_max 0.000
_refine_ls_shift/su_mean 0.000
_refine_ls_structure_factor_coef Fsqd
_refine_ls_weighting_details 'calc w=1/[\s^2^(Fo^2^)+(0.1443P)^2^+1.8747P] where P=(Fo^2^+2Fc^2^)/3'
_refine_ls_weighting_scheme calc
_refine_ls_wR_factor_gt 0.2540
_refine_ls_wR_factor_ref 0.3149
_reflns_number_gt 5036
_reflns_number_total 10322
_reflns_threshold_expression >2sigma(I)
_cod_data_source_file c5cc01772f2.cif
_cod_data_source_block compound3a
_cod_original_sg_symbol_H-M P-1
_cod_original_formula_sum 'C63.50 H73.50 As B N3 Si'
_cod_database_code 7117005

loop_
_symmetry_equiv_pos_as_xyz
'x, y, z'
'-x, -y, -z'

loop_
_atom_site_label
_atom_site_type_symbol
_atom_site_fract_x
_atom_site_fract_y
_atom_site_fract_z
_atom_site_U_iso_or_equiv
_atom_site_adp_type
_atom_site_occupancy
_atom_site_symmetry_multiplicity
_atom_site_calc_flag
_atom_site_refinement_flags
_atom_site_disorder_assembly
_atom_site_disorder_group
As1 As 0.66487(7) 0.68868(6) 0.74661(4) 0.0370(3) Uani 1 1 d D . .
Si1 Si 0.50221(18) 0.66693(17) 0.85384(12) 0.0346(5) Uani 1 1 d . . .
N1 N 0.9066(5) 0.7654(5) 0.8292(3) 0.0337(15) Uani 1 1 d . . .
C1 C 1.0013(8) 0.7464(7) 0.8759(5) 0.041(2) Uani 1 1 d . . .
B1 B 0.8026(8) 0.6863(6) 0.8278(5) 0.032(2) Uani 1 1 d . . .
H1 H 1.055(7) 0.780(6) 0.879(4) 0.03(3) Uiso 1 1 d . . .
N2 N 0.8482(5) 0.6202(5) 0.8761(3) 0.0333(15) Uani 1 1 d . . .
C2 C 0.9669(7) 0.6601(6) 0.9031(5) 0.0383(19) Uani 1 1 d . . .
H2 H 1.007(8) 0.637(8) 0.949(5) 0.08(3) Uiso 1 1 d . . .
N3 N 0.5264(5) 0.6719(4) 0.7712(3) 0.0266(13) Uani 1 1 d . . .
C3 C 0.9192(6) 0.8399(6) 0.7821(4) 0.0338(18) Uani 1 1 d . . .
C4 C 0.9306(6) 0.7967(6) 0.7157(4) 0.0370(19) Uani 1 1 d . . .
C5 C 0.9444(7) 0.8681(7) 0.6695(5) 0.047(2) Uani 1 1 d . . .
C6 C 0.9477(7) 0.9813(7) 0.6931(5) 0.052(2) Uani 1 1 d . . .
C7 C 0.9322(7) 1.0218(6) 0.7603(5) 0.044(2) Uani 1 1 d . . .
C8 C 0.9180(6) 0.9501(6) 0.8072(4) 0.0369(19) Uani 1 1 d . . .
C9 C 0.9086(7) 0.9972(6) 0.8795(4) 0.041(2) Uani 1 1 d . . .
H9 H 0.8803 0.9340 0.8997 0.049 Uiso 1 1 calc R . .
C10 C 0.8207(8) 1.0692(8) 0.8750(5) 0.063(3) Uani 1 1 d . . .
H10A H 0.8480 1.1339 0.8574 0.095 Uiso 1 1 calc R . .
H10B H 0.8115 1.0932 0.9226 0.095 Uiso 1 1 calc R . .
H10C H 0.7467 1.0263 0.8420 0.095 Uiso 1 1 calc R . .
C11 C 1.0247(7) 1.0608(6) 0.9300(4) 0.044(2) Uani 1 1 d . . .
H11A H 1.0756 1.0104 0.9375 0.066 Uiso 1 1 calc R . .
H11B H 1.0150 1.0942 0.9760 0.066 Uiso 1 1 calc R . .
H11C H 1.0583 1.1189 0.9093 0.066 Uiso 1 1 calc R . .
C12 C 0.9310(7) 0.6774(6) 0.6907(5) 0.044(2) Uani 1 1 d . . .
H12 H 0.9021 0.6365 0.7241 0.053 Uiso 1 1 calc R . .
C13 C 0.8507(8) 0.6251(7) 0.6161(5) 0.055(2) Uani 1 1 d . . .
H13A H 0.7742 0.6379 0.6137 0.083 Uiso 1 1 calc R . .
H13B H 0.8456 0.5455 0.6053 0.083 Uiso 1 1 calc R . .
H13C H 0.8805 0.6580 0.5810 0.083 Uiso 1 1 calc R . .
C14 C 1.0531(7) 0.6627(7) 0.6961(5) 0.056(3) Uani 1 1 d . . .
H14A H 1.0841 0.7007 0.6633 0.084 Uiso 1 1 calc R . .
H14B H 1.0511 0.5840 0.6831 0.084 Uiso 1 1 calc R . .
H14C H 1.1021 0.6942 0.7452 0.084 Uiso 1 1 calc R . .
C15 C 0.7945(6) 0.5200(6) 0.8913(4) 0.0363(19) Uani 1 1 d . . .
C16 C 0.7909(7) 0.5230(6) 0.9621(4) 0.0377(19) Uani 1 1 d . . .
C17 C 0.7446(8) 0.4211(7) 0.9767(5) 0.051(2) Uani 1 1 d . . .
H17 H 0.7410 0.4188 1.0239 0.061 Uiso 1 1 calc R . .
C18 C 0.7048(7) 0.3255(6) 0.9237(5) 0.052(2) Uani 1 1 d . . .
H18 H 0.6740 0.2585 0.9349 0.062 Uiso 1 1 calc R . .
C19 C 0.7090(7) 0.3254(6) 0.8555(5) 0.045(2) Uani 1 1 d . . .
H19 H 0.6783 0.2588 0.8196 0.054 Uiso 1 1 calc R . .
C20 C 0.7574(7) 0.4212(6) 0.8373(5) 0.039(2) Uani 1 1 d . . .
C21 C 0.7697(7) 0.4168(6) 0.7634(5) 0.044(2) Uani 1 1 d . . .
H21 H 0.7463 0.4824 0.7480 0.053 Uiso 1 1 calc R . .
C22 C 0.8956(8) 0.4250(7) 0.7616(5) 0.056(3) Uani 1 1 d . . .
H22A H 0.9453 0.4921 0.7957 0.084 Uiso 1 1 calc R . .
H22B H 0.9006 0.4278 0.7133 0.084 Uiso 1 1 calc R . .
H22C H 0.9205 0.3604 0.7748 0.084 Uiso 1 1 calc R . .
C23 C 0.6964(8) 0.3164(7) 0.7079(5) 0.067(3) Uani 1 1 d . . .
H23A H 0.7232 0.2511 0.7183 0.101 Uiso 1 1 calc R . .
H23B H 0.7019 0.3249 0.6605 0.101 Uiso 1 1 calc R . .
H23C H 0.6163 0.3075 0.7087 0.101 Uiso 1 1 calc R . .
C24 C 0.8314(7) 0.6255(6) 1.0215(4) 0.043(2) Uani 1 1 d . . .
H24 H 0.8482 0.6897 0.9995 0.051 Uiso 1 1 calc R . .
C25 C 0.7401(8) 0.6437(7) 1.0593(5) 0.049(2) Uani 1 1 d . . .
H25A H 0.6662 0.6338 1.0236 0.074 Uiso 1 1 calc R . .
H25B H 0.7629 0.7188 1.0894 0.074 Uiso 1 1 calc R . .
H25C H 0.7328 0.5904 1.0893 0.074 Uiso 1 1 calc R . .
C26 C 0.9421(7) 0.6245(7) 1.0754(5) 0.053(2) Uani 1 1 d . . .
H26A H 0.9288 0.5618 1.0976 0.079 Uiso 1 1 calc R . .
H26B H 0.9676 0.6934 1.1124 0.079 Uiso 1 1 calc R . .
H26C H 1.0014 0.6178 1.0510 0.079 Uiso 1 1 calc R . .
C27 C 0.4346(6) 0.6659(6) 0.7079(4) 0.0290(17) Uani 1 1 d . . .
C28 C 0.3724(6) 0.5646(5) 0.6608(4) 0.0287(17) Uani 1 1 d . . .
C29 C 0.2843(6) 0.5637(6) 0.6017(4) 0.0300(17) Uani 1 1 d . . .
H29 H 0.2433 0.4947 0.5701 0.036 Uiso 1 1 calc R . .
C30 C 0.2533(7) 0.6579(6) 0.5863(4) 0.0365(19) Uani 1 1 d . . .
C31 C 0.3188(6) 0.7576(6) 0.6309(4) 0.0374(19) Uani 1 1 d . . .
H31 H 0.3019 0.8236 0.6193 0.045 Uiso 1 1 calc R . .
C32 C 0.4073(6) 0.7667(6) 0.6914(4) 0.0304(17) Uani 1 1 d . . .
C33 C 0.4760(6) 0.8806(6) 0.7369(4) 0.0320(18) Uani 1 1 d . . .
H33 H 0.5478 0.8692 0.7681 0.038 Uiso 1 1 calc R . .
C34 C 0.4157(6) 0.9352(5) 0.7870(4) 0.0349(19) Uani 1 1 d . . .
C35 C 0.2953(6) 0.9186(6) 0.7724(4) 0.0345(18) Uani 1 1 d . . .
H35 H 0.2471 0.8716 0.7284 0.041 Uiso 1 1 calc R . .
C36 C 0.2464(7) 0.9685(6) 0.8201(4) 0.039(2) Uani 1 1 d . . .
H36 H 0.1651 0.9554 0.8090 0.047 Uiso 1 1 calc R . .
C37 C 0.3135(7) 1.0372(7) 0.8835(5) 0.050(2) Uani 1 1 d . . .
H37 H 0.2789 1.0716 0.9164 0.059 Uiso 1 1 calc R . .
C38 C 0.4315(7) 1.0564(7) 0.8998(5) 0.055(3) Uani 1 1 d . . .
H38 H 0.4780 1.1042 0.9439 0.066 Uiso 1 1 calc R . .
C39 C 0.4827(7) 1.0063(6) 0.8522(5) 0.048(2) Uani 1 1 d . . .
H39 H 0.5641 1.0205 0.8640 0.057 Uiso 1 1 calc R . .
C40 C 0.5137(7) 0.9550(5) 0.6895(4) 0.0351(19) Uani 1 1 d . . .
C41 C 0.4488(7) 1.0244(6) 0.6621(5) 0.045(2) Uani 1 1 d . . .
H41 H 0.3824 1.0323 0.6767 0.053 Uiso 1 1 calc R . .
C42 C 0.4795(8) 1.0823(6) 0.6137(5) 0.051(2) Uani 1 1 d . . .
H42 H 0.4333 1.1286 0.5948 0.061 Uiso 1 1 calc R . .
C43 C 0.5775(8) 1.0732(6) 0.5924(5) 0.047(2) Uani 1 1 d . . .
H43 H 0.5974 1.1106 0.5580 0.057 Uiso 1 1 calc R . .
C44 C 0.6444(7) 1.0090(6) 0.6225(5) 0.044(2) Uani 1 1 d . . .
H44 H 0.7138 1.0054 0.6106 0.053 Uiso 1 1 calc R . .
C45 C 0.6139(7) 0.9498(6) 0.6694(5) 0.042(2) Uani 1 1 d . . .
H45 H 0.6613 0.9046 0.6885 0.051 Uiso 1 1 calc R . .
C46 C 0.4063(7) 0.4568(5) 0.6706(4) 0.0319(17) Uani 1 1 d . . .
H46 H 0.4826 0.4777 0.7078 0.038 Uiso 1 1 calc R . .
C47 C 0.3245(7) 0.3809(6) 0.6983(4) 0.0368(19) Uani 1 1 d . . .
C48 C 0.2175(8) 0.3940(7) 0.7004(5) 0.057(3) Uani 1 1 d . . .
H48 H 0.1907 0.4539 0.6850 0.068 Uiso 1 1 calc R . .
C49 C 0.1487(9) 0.3195(8) 0.7251(6) 0.069(3) Uani 1 1 d . . .
H49 H 0.0739 0.3279 0.7250 0.083 Uiso 1 1 calc R . .
C50 C 0.1862(8) 0.2341(7) 0.7497(5) 0.058(3) Uani 1 1 d . . .
H50 H 0.1385 0.1841 0.7671 0.070 Uiso 1 1 calc R . .
C51 C 0.2941(8) 0.2221(7) 0.7487(5) 0.050(2) Uani 1 1 d . . .
H51 H 0.3222 0.1638 0.7658 0.060 Uiso 1 1 calc R . .
C52 C 0.3603(7) 0.2936(6) 0.7233(5) 0.045(2) Uani 1 1 d . . .
H52 H 0.4344 0.2836 0.7226 0.054 Uiso 1 1 calc R . .
C53 C 0.4249(7) 0.3987(6) 0.6023(4) 0.0345(18) Uani 1 1 d . . .
C54 C 0.5274(7) 0.4337(7) 0.5865(4) 0.044(2) Uani 1 1 d . . .
H54 H 0.5853 0.4926 0.6196 0.052 Uiso 1 1 calc R . .
C55 C 0.5477(8) 0.3854(7) 0.5239(4) 0.047(2) Uani 1 1 d . . .
H55 H 0.6181 0.4128 0.5146 0.056 Uiso 1 1 calc R . .
C56 C 0.4694(8) 0.3003(7) 0.4761(5) 0.050(2) Uani 1 1 d . . .
H56 H 0.4844 0.2666 0.4337 0.060 Uiso 1 1 calc R . .
C57 C 0.3654(8) 0.2623(7) 0.4902(5) 0.053(2) Uani 1 1 d . . .
H57 H 0.3090 0.2026 0.4567 0.064 Uiso 1 1 calc R . .
C58 C 0.3430(7) 0.3113(6) 0.5535(4) 0.0358(19) Uani 1 1 d . . .
H58 H 0.2721 0.2846 0.5626 0.043 Uiso 1 1 calc R . .
C59 C 0.1571(7) 0.6533(7) 0.5211(4) 0.048(2) Uani 1 1 d . . .
H59A H 0.1893 0.6696 0.4824 0.072 Uiso 1 1 calc R . .
H59B H 0.1139 0.7080 0.5329 0.072 Uiso 1 1 calc R . .
H59C H 0.1056 0.5795 0.5055 0.072 Uiso 1 1 calc R . .
C60 C 0.3562(7) 0.6885(7) 0.8523(5) 0.050(2) Uani 1 1 d . . .
H60A H 0.3528 0.7631 0.8463 0.074 Uiso 1 1 calc R . .
H60B H 0.3407 0.6794 0.8974 0.074 Uiso 1 1 calc R . .
H60C H 0.2985 0.6343 0.8124 0.074 Uiso 1 1 calc R . .
C61 C 0.6152(7) 0.7792(6) 0.9230(4) 0.041(2) Uani 1 1 d . . .
H61A H 0.6913 0.7666 0.9235 0.062 Uiso 1 1 calc R . .
H61B H 0.6036 0.7790 0.9702 0.062 Uiso 1 1 calc R . .
H61C H 0.6099 0.8506 0.9115 0.062 Uiso 1 1 calc R . .
C62 C 0.5024(7) 0.5296(6) 0.8749(5) 0.043(2) Uani 1 1 d . . .
H62A H 0.4339 0.4754 0.8430 0.065 Uiso 1 1 calc R . .
H62B H 0.5019 0.5339 0.9247 0.065 Uiso 1 1 calc R . .
H62C H 0.5714 0.5071 0.8680 0.065 Uiso 1 1 calc R . .
C63 C 1.1816(16) 0.9390(18) 0.5013(11) 0.094(8) Uiso 0.50 1 d PD . .
H63A H 1.1085 0.8899 0.4710 0.141 Uiso 0.50 1 calc PR . .
H63B H 1.2292 0.8959 0.5265 0.141 Uiso 0.50 1 calc PR . .
H63C H 1.2219 0.9748 0.4713 0.141 Uiso 0.50 1 calc PR . .
C64 C 1.1588(8) 1.0255(17) 0.5549(9) 0.095(8) Uiso 0.50 1 d PD . .
H64A H 1.2191 1.0943 0.5657 0.114 Uiso 0.50 1 calc PR . .
H64B H 1.1636 1.0002 0.6000 0.114 Uiso 0.50 1 calc PR . .
C65 C 1.0417(7) 1.0498(8) 0.5285(7) 0.053(5) Uiso 0.50 1 d PD . .
H65A H 1.0499 1.1154 0.5076 0.064 Uiso 0.50 1 calc PR . .
H65B H 1.0098 1.0665 0.5693 0.064 Uiso 0.50 1 calc PR . .
H1A H 0.634(7) 0.669(7) 0.6733(5) 0.064 Uiso 1 1 d D . .

loop_
_atom_site_aniso_label
_atom_site_aniso_U_11
_atom_site_aniso_U_22
_atom_site_aniso_U_33
_atom_site_aniso_U_23
_atom_site_aniso_U_13
_atom_site_aniso_U_12
As1 0.0300(5) 0.0348(5) 0.0483(6) 0.0108(4) 0.0127(4) 0.0093(4)
Si1 0.0335(13) 0.0308(11) 0.0417(13) 0.0078(10) 0.0133(10) 0.0102(10)
N1 0.040(4) 0.027(3) 0.035(4) 0.008(3) 0.009(3) 0.011(3)
C1 0.024(5) 0.038(5) 0.057(6) 0.013(4) 0.007(5) 0.004(4)
B1 0.040(5) 0.011(4) 0.053(6) 0.008(4) 0.025(5) 0.009(4)
N2 0.025(4) 0.024(3) 0.047(4) 0.005(3) 0.008(3) 0.004(3)
C2 0.026(5) 0.037(4) 0.044(5) 0.008(4) 0.000(4) 0.003(4)
N3 0.021(3) 0.026(3) 0.032(3) 0.008(3) 0.005(3) 0.006(3)
C3 0.029(4) 0.029(4) 0.041(5) 0.007(4) 0.008(4) 0.004(3)
C4 0.017(4) 0.039(4) 0.049(5) 0.010(4) 0.003(4) -0.001(3)
C5 0.036(5) 0.041(5) 0.055(6) 0.010(4) 0.010(4) -0.013(4)
C6 0.037(5) 0.051(5) 0.067(6) 0.025(5) 0.017(5) -0.006(4)
C7 0.032(5) 0.038(5) 0.066(6) 0.022(4) 0.017(4) 0.001(4)
C8 0.029(4) 0.029(4) 0.052(5) 0.007(4) 0.013(4) 0.004(3)
C9 0.035(5) 0.032(4) 0.058(6) 0.008(4) 0.022(4) 0.002(4)
C10 0.048(6) 0.057(6) 0.084(7) 0.002(5) 0.023(5) 0.019(5)
C11 0.051(5) 0.027(4) 0.055(5) 0.007(4) 0.022(4) 0.003(4)
C12 0.035(5) 0.037(5) 0.057(6) -0.002(4) 0.018(4) 0.004(4)
C13 0.054(6) 0.043(5) 0.068(6) 0.004(5) 0.019(5) 0.014(4)
C14 0.041(5) 0.045(5) 0.080(7) -0.002(5) 0.021(5) 0.012(4)
C15 0.022(4) 0.029(4) 0.058(6) 0.013(4) 0.009(4) 0.006(3)
C16 0.038(5) 0.029(4) 0.049(5) 0.011(4) 0.011(4) 0.013(4)
C17 0.056(6) 0.045(5) 0.060(6) 0.022(5) 0.024(5) 0.015(4)
C18 0.049(6) 0.015(4) 0.086(8) 0.010(4) 0.016(5) 0.000(4)
C19 0.045(5) 0.024(4) 0.071(7) 0.013(4) 0.017(5) 0.014(4)
C20 0.036(5) 0.021(4) 0.056(5) 0.006(4) 0.004(4) 0.010(3)
C21 0.037(5) 0.035(4) 0.056(6) 0.001(4) 0.006(4) 0.017(4)
C22 0.058(6) 0.054(6) 0.060(6) 0.010(5) 0.016(5) 0.030(5)
C23 0.060(7) 0.048(6) 0.076(7) -0.010(5) 0.003(5) 0.015(5)
C24 0.039(5) 0.036(5) 0.053(5) 0.015(4) 0.017(4) 0.002(4)
C25 0.058(6) 0.045(5) 0.051(6) 0.014(4) 0.022(5) 0.016(4)
C26 0.051(6) 0.050(5) 0.053(6) 0.016(4) 0.002(5) 0.016(5)
C27 0.021(4) 0.026(4) 0.043(5) 0.009(3) 0.014(3) 0.006(3)
C28 0.039(4) 0.018(3) 0.031(4) 0.001(3) 0.012(4) 0.013(3)
C29 0.033(4) 0.022(4) 0.032(4) 0.000(3) 0.007(4) 0.008(3)
C30 0.037(5) 0.033(4) 0.043(5) 0.008(4) 0.015(4) 0.011(4)
C31 0.037(5) 0.030(4) 0.049(5) 0.005(4) 0.017(4) 0.014(4)
C32 0.021(4) 0.029(4) 0.043(5) 0.004(3) 0.011(4) 0.014(3)
C33 0.032(4) 0.026(4) 0.046(5) 0.014(3) 0.017(4) 0.014(3)
C34 0.036(5) 0.018(4) 0.051(5) 0.005(3) 0.012(4) 0.009(3)
C35 0.025(4) 0.022(4) 0.056(5) 0.008(4) 0.014(4) 0.005(3)
C36 0.026(4) 0.027(4) 0.066(6) 0.005(4) 0.015(4) 0.010(3)
C37 0.048(6) 0.036(5) 0.062(6) -0.007(4) 0.025(5) 0.007(4)
C38 0.041(5) 0.050(5) 0.057(6) -0.017(5) 0.016(5) -0.003(4)
C39 0.031(5) 0.035(5) 0.065(6) -0.011(4) 0.014(4) -0.001(4)
C40 0.038(5) 0.011(3) 0.049(5) -0.002(3) 0.010(4) 0.003(3)
C41 0.045(5) 0.026(4) 0.071(6) 0.020(4) 0.024(5) 0.012(4)
C42 0.062(6) 0.032(4) 0.058(6) 0.022(4) 0.006(5) 0.015(4)
C43 0.057(6) 0.032(4) 0.051(6) 0.005(4) 0.022(5) 0.000(4)
C44 0.039(5) 0.027(4) 0.064(6) 0.006(4) 0.017(4) 0.002(4)
C45 0.041(5) 0.032(4) 0.060(6) 0.015(4) 0.019(4) 0.013(4)
C46 0.039(5) 0.017(3) 0.038(4) 0.002(3) 0.014(4) 0.002(3)
C47 0.038(5) 0.023(4) 0.045(5) -0.003(3) 0.013(4) 0.005(3)
C48 0.054(6) 0.049(5) 0.085(7) 0.033(5) 0.037(5) 0.018(5)
C49 0.056(7) 0.069(7) 0.101(9) 0.037(6) 0.045(6) 0.014(5)
C50 0.063(7) 0.039(5) 0.070(7) 0.010(5) 0.035(5) -0.011(5)
C51 0.064(6) 0.034(5) 0.067(6) 0.019(4) 0.036(5) 0.020(4)
C52 0.048(5) 0.032(4) 0.067(6) 0.017(4) 0.034(5) 0.015(4)
C53 0.039(5) 0.024(4) 0.042(5) 0.003(3) 0.012(4) 0.011(3)
C54 0.045(5) 0.037(5) 0.047(5) 0.006(4) 0.013(4) 0.006(4)
C55 0.055(6) 0.047(5) 0.047(5) 0.010(4) 0.024(5) 0.020(5)
C56 0.061(6) 0.043(5) 0.055(6) 0.005(4) 0.028(5) 0.021(5)
C57 0.068(7) 0.035(5) 0.049(6) -0.001(4) 0.004(5) 0.019(5)
C58 0.042(5) 0.025(4) 0.039(5) 0.003(4) 0.013(4) 0.005(4)
C59 0.050(6) 0.040(5) 0.049(5) 0.004(4) 0.004(4) 0.017(4)
C60 0.054(6) 0.050(5) 0.062(6) 0.016(5) 0.033(5) 0.029(5)
C61 0.041(5) 0.030(4) 0.051(5) 0.006(4) 0.011(4) 0.011(4)
C62 0.038(5) 0.044(5) 0.053(5) 0.013(4) 0.018(4) 0.012(4)

loop_
_atom_type_symbol
_atom_type_description
_atom_type_scat_dispersion_real
_atom_type_scat_dispersion_imag
_atom_type_scat_source
C C 0.0033 0.0016 'International Tables Vol C Tables 4.2.6.8 and 6.1.1.4'
H H 0.0000 0.0000 'International Tables Vol C Tables 4.2.6.8 and 6.1.1.4'
N N 0.0061 0.0033 'International Tables Vol C Tables 4.2.6.8 and 6.1.1.4'
As As 0.0499 2.0058 'International Tables Vol C Tables 4.2.6.8 and 6.1.1.4'
Si Si 0.0817 0.0704 'International Tables Vol C Tables 4.2.6.8 and 6.1.1.4'
B B 0.0013 0.0007 'International Tables Vol C Tables 4.2.6.8 and 6.1.1.4'

loop_
_geom_angle_atom_site_label_1
_geom_angle_atom_site_label_2
_geom_angle_atom_site_label_3
_geom_angle
_geom_angle_site_symmetry_1
_geom_angle_site_symmetry_3
N3 As1 B1 113.6(3) . .
N3 Si1 C62 112.2(3) . .
N3 Si1 C60 110.0(3) . .
C62 Si1 C60 105.2(4) . .
N3 Si1 C61 107.5(3) . .
C62 Si1 C61 111.8(4) . .
C60 Si1 C61 110.3(4) . .
C1 N1 C3 121.7(7) . .
C1 N1 B1 109.2(7) . .
C3 N1 B1 128.2(6) . .
C2 C1 N1 109.3(8) . .
N2 B1 N1 102.5(6) . .
N2 B1 As1 143.8(6) . .
N1 B1 As1 111.5(5) . .
C2 N2 C15 119.3(6) . .
C2 N2 B1 109.1(6) . .
C15 N2 B1 131.1(6) . .
C1 C2 N2 109.9(7) . .
C27 N3 Si1 122.4(4) . .
C27 N3 As1 108.2(4) . .
Si1 N3 As1 129.4(3) . .
C4 C3 C8 124.9(7) . .
C4 C3 N1 117.6(6) . .
C8 C3 N1 117.4(7) . .
C3 C4 C5 118.5(7) . .
C3 C4 C12 123.2(7) . .
C5 C4 C12 118.3(7) . .
C4 C5 C6 118.9(8) . .
C7 C6 C5 121.1(8) . .
C6 C7 C8 120.3(7) . .
C3 C8 C7 116.3(7) . .
C3 C8 C9 124.9(7) . .
C7 C8 C9 118.8(7) . .
C8 C9 C11 111.4(6) . .
C8 C9 C10 111.6(7) . .
C11 C9 C10 111.1(7) . .
C4 C12 C13 112.8(7) . .
C4 C12 C14 111.5(7) . .
C13 C12 C14 111.2(7) . .
C16 C15 C20 122.7(7) . .
C16 C15 N2 117.5(7) . .
C20 C15 N2 119.5(7) . .
C15 C16 C17 116.4(7) . .
C15 C16 C24 124.5(7) . .
C17 C16 C24 119.2(8) . .
C18 C17 C16 121.1(9) . .
C19 C18 C17 121.1(8) . .
C18 C19 C20 121.4(8) . .
C19 C20 C15 117.2(8) . .
C19 C20 C21 120.2(7) . .
C15 C20 C21 122.6(7) . .
C20 C21 C23 115.0(8) . .
C20 C21 C22 112.3(7) . .
C23 C21 C22 107.5(7) . .
C16 C24 C26 111.5(6) . .
C16 C24 C25 112.5(7) . .
C26 C24 C25 110.3(7) . .
C28 C27 N3 121.8(6) . .
C28 C27 C32 118.8(7) . .
N3 C27 C32 119.5(6) . .
C29 C28 C27 119.2(6) . .
C29 C28 C46 119.5(6) . .
C27 C28 C46 121.1(6) . .
C30 C29 C28 123.2(6) . .
C29 C30 C31 117.0(7) . .
C29 C30 C59 121.6(7) . .
C31 C30 C59 121.3(7) . .
C32 C31 C30 123.8(7) . .
C31 C32 C27 117.8(6) . .
C31 C32 C33 120.1(6) . .
C27 C32 C33 122.1(6) . .
C34 C33 C32 114.0(6) . .
C34 C33 C40 112.4(5) . .
C32 C33 C40 110.5(6) . .
C39 C34 C35 116.8(7) . .
C39 C34 C33 118.8(7) . .
C35 C34 C33 124.3(7) . .
C36 C35 C34 121.5(7) . .
C37 C36 C35 120.6(7) . .
C36 C37 C38 119.8(8) . .
C37 C38 C39 120.5(8) . .
C38 C39 C34 120.7(8) . .
C41 C40 C45 117.7(8) . .
C41 C40 C33 122.3(7) . .
C45 C40 C33 119.8(6) . .
C42 C41 C40 120.8(8) . .
C41 C42 C43 120.5(8) . .
C44 C43 C42 118.3(8) . .
C43 C44 C45 121.6(8) . .
C44 C45 C40 120.8(7) . .
C53 C46 C28 109.9(6) . .
C53 C46 C47 112.4(6) . .
C28 C46 C47 114.4(6) . .
C48 C47 C52 117.5(8) . .
C48 C47 C46 124.1(7) . .
C52 C47 C46 118.4(7) . .
C47 C48 C49 119.8(8) . .
C50 C49 C48 121.6(9) . .
C49 C50 C51 118.6(9) . .
C52 C51 C50 119.8(8) . .
C51 C52 C47 122.7(8) . .
C58 C53 C54 117.6(7) . .
C58 C53 C46 122.7(7) . .
C54 C53 C46 119.7(7) . .
C55 C54 C53 122.1(8) . .
C56 C55 C54 121.1(9) . .
C55 C56 C57 118.6(8) . .
C56 C57 C58 121.0(8) . .
C53 C58 C57 119.6(8) . .
C63 C64 C65 112.6(7) . .
C64 C65 C65 110.6(7) . 2_776

loop_
_geom_bond_atom_site_label_1
_geom_bond_atom_site_label_2
_geom_bond_distance
_geom_bond_site_symmetry_2
As1 N3 1.877(6) .
As1 B1 2.042(9) .
Si1 N3 1.743(6) .
Si1 C62 1.858(8) .
Si1 C60 1.867(8) .
Si1 C61 1.872(8) .
N1 C1 1.390(10) .
N1 C3 1.450(9) .
N1 B1 1.468(10) .
C1 C2 1.347(12) .
B1 N2 1.455(10) .
N2 C2 1.393(9) .
N2 C15 1.437(9) .
N3 C27 1.449(9) .
C3 C4 1.386(10) .
C3 C8 1.402(10) .
C4 C5 1.411(11) .
C4 C12 1.508(10) .
C5 C6 1.419(12) .
C6 C7 1.413(12) .
C7 C8 1.425(11) .
C8 C9 1.493(11) .
C9 C11 1.516(11) .
C9 C10 1.537(11) .
C12 C13 1.519(12) .
C12 C14 1.534(10) .
C15 C16 1.409(11) .
C15 C20 1.416(10) .
C16 C17 1.419(11) .
C16 C24 1.504(11) .
C17 C18 1.377(12) .
C18 C19 1.364(12) .
C19 C20 1.397(11) .
C20 C21 1.499(12) .
C21 C23 1.500(11) .
C21 C22 1.550(11) .
C24 C26 1.517(11) .
C24 C25 1.530(11) .
C27 C28 1.406(9) .
C27 C32 1.450(9) .
C28 C29 1.386(10) .
C28 C46 1.530(9) .
C29 C30 1.378(10) .
C30 C31 1.386(10) .
C30 C59 1.509(11) .
C31 C32 1.379(10) .
C32 C33 1.529(10) .
C33 C34 1.527(10) .
C33 C40 1.530(10) .
C34 C39 1.401(10) .
C34 C35 1.412(10) .
C35 C36 1.368(10) .
C36 C37 1.366(11) .
C37 C38 1.379(11) .
C38 C39 1.386(11) .
C40 C41 1.386(10) .
C40 C45 1.399(11) .
C41 C42 1.386(11) .
C42 C43 1.394(12) .
C43 C44 1.367(11) .
C44 C45 1.370(11) .
C46 C53 1.514(10) .
C46 C47 1.531(10) .
C47 C48 1.372(11) .
C47 C52 1.388(10) .
C48 C49 1.387(12) .
C49 C50 1.370(13) .
C50 C51 1.374(12) .
C51 C52 1.352(11) .
C53 C58 1.386(10) .
C53 C54 1.391(11) .
C54 C55 1.385(11) .
C55 C56 1.344(12) .
C56 C57 1.399(12) .
C57 C58 1.413(11) .
C63 C64 1.506(8) .
C64 C65 1.520(8) .
C65 C65 1.545(8) 2_776
